data_2212679
loop_
_publ_author_name
'Yusof, M. Sukeri M.'
'Ariff, Nurfazila M.'
'Kadir, Maisara A.'
'Yamin, Bohari M.'

_publ_section_title
;
 <i>N</i>-(2,5-Dichlorophenyl)-<i>N</i>'-isobutyrylthiourea
;
_journal_coeditor_code SG2124
_journal_issue 3
_journal_name_full 'Acta Crystallographica Section E'
_journal_page_first o1215
_journal_page_last o1216
_journal_paper_doi 10.1107/S160053680700517X
_journal_volume 63
_journal_year 2007
_chemical_formula_iupac 'C11 H12 Cl2 N2 O S'
_chemical_formula_moiety 'C11 H12 Cl2 N2 O S'
_chemical_formula_sum 'C11 H12 Cl2 N2 O S'
_chemical_formula_weight 291.19
_chemical_name_systematic
;
N-(2,5-Dichlorophenyl)-N'-isobutyrylthiourea
;
_space_group_IT_number 14
_symmetry_cell_setting monoclinic
_symmetry_space_group_name_Hall '-P 2ybc'
_symmetry_space_group_name_H-M 'P 1 21/c 1'
_atom_sites_solution_hydrogens geom
_atom_sites_solution_primary direct
_atom_sites_solution_secondary difmap
_audit_creation_method SHELXL97
_cell_angle_alpha 90.00
_cell_angle_beta 114.720(11)
_cell_angle_gamma 90.00
_cell_formula_units_Z 4
_cell_length_a 12.482(3)
_cell_length_b 6.0399(14)
_cell_length_c 19.494(3)
_cell_measurement_reflns_used 850
_cell_measurement_temperature 293(2)
_cell_measurement_theta_max 26.0
_cell_measurement_theta_min 2.2
_cell_volume 1335.0(5)
_computing_cell_refinement 'SAINT (Bruker, 2000)'
_computing_data_collection 'SMART (Bruker, 2000)'
_computing_data_reduction SAINT
_computing_molecular_graphics 'SHELXTL (Sheldrick, 1997b)'
_computing_publication_material 'SHELXTL, PARST (Nardelli, 1995) and PLATON (Spek, 2003)'
_computing_structure_refinement 'SHELXL97 (Sheldrick, 1997a)'
_computing_structure_solution 'SHELXS97 (Sheldrick, 1997a)'
_diffrn_ambient_temperature 293(2)
_diffrn_detector_area_resol_mean 83.66
_diffrn_measured_fraction_theta_full 0.995
_diffrn_measured_fraction_theta_max 0.995
_diffrn_measurement_device_type 'Bruker SMART APEX CCD area-detector'
_diffrn_measurement_method \w
_diffrn_radiation_monochromator graphite
_diffrn_radiation_source 'fine-focus sealed tube'
_diffrn_radiation_type MoK\a
_diffrn_radiation_wavelength 0.71073
_diffrn_reflns_av_R_equivalents 0.0226
_diffrn_reflns_av_sigmaI/netI 0.0276
_diffrn_reflns_limit_h_max 15
_diffrn_reflns_limit_h_min -14
_diffrn_reflns_limit_k_max 7
_diffrn_reflns_limit_k_min -7
_diffrn_reflns_limit_l_max 24
_diffrn_reflns_limit_l_min -23
_diffrn_reflns_number 7067
_diffrn_reflns_theta_full 26.00
_diffrn_reflns_theta_max 26.00
_diffrn_reflns_theta_min 2.25
_diffrn_standards_decay_% 0
_diffrn_standards_interval_time 0
_diffrn_standards_number 0
_exptl_absorpt_coefficient_mu 0.627
_exptl_absorpt_correction_T_max 0.9118
_exptl_absorpt_correction_T_min 0.7444
_exptl_absorpt_correction_type multi-scan
_exptl_absorpt_process_details '(SADABS; Bruker, 2000)'
_exptl_crystal_colour colourless
_exptl_crystal_density_diffrn 1.449
_exptl_crystal_density_method 'not measured'
_exptl_crystal_description slab
_exptl_crystal_F_000 600
_exptl_crystal_size_max 0.50
_exptl_crystal_size_mid 0.40
_exptl_crystal_size_min 0.15
_refine_diff_density_max 0.314
_refine_diff_density_min -0.188
_refine_ls_extinction_method none
_refine_ls_goodness_of_fit_ref 1.02
_refine_ls_hydrogen_treatment constr
_refine_ls_matrix_type full
_refine_ls_number_parameters 154
_refine_ls_number_reflns 2616
_refine_ls_number_restraints 0
_refine_ls_restrained_S_all 1.02
_refine_ls_R_factor_all 0.053
_refine_ls_R_factor_gt 0.038
_refine_ls_shift/su_max 0.000
_refine_ls_shift/su_mean 0.000
_refine_ls_structure_factor_coef Fsqd
_refine_ls_weighting_details 'calc w = 1/[\s^2^(Fo^2^)+(0.0549P)^2^+0.2239P] where P=(Fo^2^+2Fc^2^)/3'
_refine_ls_weighting_scheme calc
_refine_ls_wR_factor_gt 0.095
_refine_ls_wR_factor_ref 0.102
_reflns_number_gt 2025
_reflns_number_total 2616
_reflns_threshold_expression I>2\s(I)
_cod_data_source_file sg2124.cif
_cod_data_source_block I
_cod_depositor_comments
;
The following automatic conversions were performed:
'_symmetry_cell_setting' value 'Monoclinic' changed to 'monoclinic'
according to '/home/saulius/struct/CIF-dictionaries/cif_core.dic'
dictionary named 'cif_core.dic' version 2.4.1 from 2010-06-29.

Automatic conversion script
Id: cif_fix_enum 1527 2010-12-29 10:47:43Z saulius 

The following automatic conversions were performed:

'_symmetry_cell_setting' value 'Monoclinic' changed to 'monoclinic'
according to /home/saulius/struct/CIF-dictionaries/cif_core.dic
dictionary named 'cif_core.dic' version 2.4.1 from 2010-06-29.

Automatic conversion script
Id: cif_fix_values 1715 2011-07-08 13:25:40Z adriana 
;
_cod_original_sg_symbol_H-M 'P 21/c'
_cod_database_code 2212679
_cod_database_fobs_code 2212679

loop_
_symmetry_equiv_pos_as_xyz
'x, y, z'
'-x, y+1/2, -z+1/2'
'-x, -y, -z'
'x, -y-1/2, z-1/2'

loop_
_atom_site_type_symbol
_atom_site_label
_atom_site_fract_x
_atom_site_fract_y
_atom_site_fract_z
_atom_site_U_iso_or_equiv
_atom_site_adp_type
_atom_site_calc_flag
_atom_site_refinement_flags
_atom_site_occupancy
Cl Cl1 -0.02284(5) 0.40433(9) 0.18487(3) 0.06040(19) Uani d . 1
Cl Cl2 0.48955(6) 0.05732(15) 0.29982(5) 0.0953(3) Uani d . 1
S S1 0.14398(5) -0.29449(10) 0.07184(3) 0.05812(19) Uani d . 1
O O1 -0.18761(13) -0.0063(3) 0.07784(9) 0.0625(4) Uani d . 1
N N1 -0.07963(14) -0.2329(3) 0.03820(9) 0.0463(4) Uani d . 1
H H1A -0.0862 -0.3368 0.0065 0.056 Uiso calc R 1
N N2 0.04270(14) -0.0035(3) 0.13125(9) 0.0489(4) Uani d . 1
H H2A -0.0240 0.0421 0.1289 0.059 Uiso calc R 1
C C1 -0.3214(2) -0.4612(5) 0.02207(16) 0.0818(8) Uani d . 1
H H1B -0.2558 -0.5619 0.0404 0.123 Uiso calc R 1
H H1C -0.3904 -0.5374 -0.0124 0.123 Uiso calc R 1
H H1D -0.3352 -0.4055 0.0638 0.123 Uiso calc R 1
C C2 -0.29401(18) -0.2709(4) -0.01823(13) 0.0566(6) Uani d . 1
H H2B -0.2786 -0.3304 -0.0600 0.068 Uiso calc R 1
C C3 -0.3951(2) -0.1077(5) -0.05001(17) 0.0875(9) Uani d . 1
H H3A -0.3743 0.0099 -0.0753 0.131 Uiso calc R 1
H H3B -0.4110 -0.0474 -0.0096 0.131 Uiso calc R 1
H H3C -0.4642 -0.1820 -0.0853 0.131 Uiso calc R 1
C C4 -0.18367(18) -0.1553(4) 0.03662(11) 0.0480(5) Uani d . 1
C C5 0.03481(17) -0.1679(3) 0.08353(11) 0.0431(4) Uani d . 1
C C6 0.14118(18) 0.1082(3) 0.18478(10) 0.0461(5) Uani d . 1
C C7 0.11977(19) 0.3058(3) 0.21409(11) 0.0485(5) Uani d . 1
C C8 0.2106(2) 0.4260(4) 0.26697(13) 0.0636(6) Uani d . 1
H H8A 0.1947 0.5586 0.2852 0.076 Uiso calc R 1
C C9 0.3243(2) 0.3507(5) 0.29281(14) 0.0704(7) Uani d . 1
H H9A 0.3860 0.4315 0.3283 0.084 Uiso calc R 1
C C10 0.3456(2) 0.1552(4) 0.26559(13) 0.0617(6) Uani d . 1
C C11 0.25662(18) 0.0327(4) 0.21230(12) 0.0552(5) Uani d . 1
H H11A 0.2738 -0.0999 0.1948 0.066 Uiso calc R 1

loop_
_atom_site_aniso_label
_atom_site_aniso_U_11
_atom_site_aniso_U_22
_atom_site_aniso_U_33
_atom_site_aniso_U_12
_atom_site_aniso_U_13
_atom_site_aniso_U_23
Cl1 0.0677(4) 0.0475(3) 0.0706(4) 0.0025(3) 0.0334(3) -0.0065(3)
Cl2 0.0583(4) 0.1017(6) 0.0962(5) 0.0044(4) 0.0028(4) -0.0062(4)
S1 0.0462(3) 0.0588(4) 0.0714(4) -0.0001(2) 0.0267(3) -0.0177(3)
O1 0.0545(9) 0.0628(10) 0.0737(10) 0.0036(7) 0.0304(8) -0.0186(8)
N1 0.0445(9) 0.0442(10) 0.0489(9) 0.0028(7) 0.0182(8) -0.0077(8)
N2 0.0459(9) 0.0471(10) 0.0535(10) 0.0006(7) 0.0207(8) -0.0100(8)
C1 0.0660(16) 0.0670(17) 0.102(2) -0.0121(13) 0.0250(15) -0.0044(15)
C2 0.0452(11) 0.0560(14) 0.0644(14) 0.0056(10) 0.0187(11) -0.0096(11)
C3 0.0514(15) 0.0767(19) 0.111(2) 0.0123(13) 0.0105(15) -0.0048(17)
C4 0.0457(11) 0.0466(12) 0.0519(12) 0.0051(9) 0.0206(9) 0.0007(9)
C5 0.0474(11) 0.0382(10) 0.0443(10) -0.0003(8) 0.0197(9) 0.0014(8)
C6 0.0538(12) 0.0440(12) 0.0423(10) -0.0050(9) 0.0218(9) -0.0004(9)
C7 0.0575(12) 0.0435(12) 0.0483(11) -0.0052(9) 0.0261(10) -0.0001(9)
C8 0.0773(17) 0.0557(15) 0.0598(13) -0.0121(12) 0.0305(13) -0.0147(11)
C9 0.0653(16) 0.0747(17) 0.0594(14) -0.0193(13) 0.0146(12) -0.0165(13)
C10 0.0541(13) 0.0678(15) 0.0543(13) -0.0045(11) 0.0140(11) 0.0006(11)
C11 0.0549(13) 0.0526(13) 0.0532(12) -0.0012(10) 0.0177(10) -0.0032(10)

loop_
_atom_type_symbol
_atom_type_description
_atom_type_scat_dispersion_real
_atom_type_scat_dispersion_imag
_atom_type_scat_source
C C 0.0033 0.0016 'International Tables Vol C Tables 4.2.6.8 and 6.1.1.4'
H H 0.0000 0.0000 'International Tables Vol C Tables 4.2.6.8 and 6.1.1.4'
Cl Cl 0.1484 0.1585 'International Tables Vol C Tables 4.2.6.8 and 6.1.1.4'
N N 0.0061 0.0033 'International Tables Vol C Tables 4.2.6.8 and 6.1.1.4'
O O 0.0106 0.0060 'International Tables Vol C Tables 4.2.6.8 and 6.1.1.4'
S S 0.1246 0.1234 'International Tables Vol C Tables 4.2.6.8 and 6.1.1.4'

loop_
_geom_angle_atom_site_label_1
_geom_angle_atom_site_label_2
_geom_angle_atom_site_label_3
_geom_angle
_geom_angle_publ_flag
C4 N1 C5 129.25(17) ?
C4 N1 H1A 115.4 ?
C5 N1 H1A 115.4 ?
C5 N2 C6 131.27(18) ?
C5 N2 H2A 114.4 ?
C6 N2 H2A 114.4 ?
C2 C1 H1B 109.5 ?
C2 C1 H1C 109.5 ?
H1B C1 H1C 109.5 ?
C2 C1 H1D 109.5 ?
H1B C1 H1D 109.5 ?
H1C C1 H1D 109.5 ?
C1 C2 C3 112.2(2) ?
C1 C2 C4 108.68(19) ?
C3 C2 C4 110.2(2) ?
C1 C2 H2B 108.6 ?
C3 C2 H2B 108.6 ?
C4 C2 H2B 108.6 ?
C2 C3 H3A 109.5 ?
C2 C3 H3B 109.5 ?
H3A C3 H3B 109.5 ?
C2 C3 H3C 109.5 ?
H3A C3 H3C 109.5 ?
H3B C3 H3C 109.5 ?
O1 C4 N1 122.44(19) ?
O1 C4 C2 121.95(18) ?
N1 C4 C2 115.59(18) yes
N2 C5 N1 114.26(17) yes
N2 C5 S1 127.78(16) yes
N1 C5 S1 117.95(15) yes
C11 C6 C7 117.91(19) ?
C11 C6 N2 124.94(19) ?
C7 C6 N2 117.11(18) ?
C8 C7 C6 121.2(2) ?
C8 C7 Cl1 118.41(17) ?
C6 C7 Cl1 120.36(16) ?
C9 C8 C7 120.1(2) ?
C9 C8 H8A 119.9 ?
C7 C8 H8A 119.9 ?
C10 C9 C8 119.0(2) ?
C10 C9 H9A 120.5 ?
C8 C9 H9A 120.5 ?
C9 C10 C11 122.1(2) ?
C9 C10 Cl2 118.86(19) ?
C11 C10 Cl2 119.0(2) ?
C10 C11 C6 119.6(2) ?
C10 C11 H11A 120.2 ?
C6 C11 H11A 120.2 ?

loop_
_geom_bond_atom_site_label_1
_geom_bond_atom_site_label_2
_geom_bond_distance
_geom_bond_publ_flag
Cl1 C7 1.732(2) ?
Cl2 C10 1.738(2) ?
S1 C5 1.659(2) yes
O1 C4 1.221(2) yes
N1 C4 1.369(2) ?
N1 C5 1.385(3) yes
N1 H1A 0.8600 ?
N2 C5 1.336(2) yes
N2 C6 1.408(2) ?
N2 H2A 0.8600 ?
C1 C2 1.510(4) ?
C1 H1B 0.9600 ?
C1 H1C 0.9600 ?
C1 H1D 0.9600 ?
C2 C3 1.515(3) ?
C2 C4 1.515(3) ?
C2 H2B 0.9800 ?
C3 H3A 0.9600 ?
C3 H3B 0.9600 ?
C3 H3C 0.9600 ?
C6 C11 1.388(3) ?
C6 C7 1.396(3) ?
C7 C8 1.378(3) ?
C8 C9 1.370(3) ?
C8 H8A 0.9300 ?
C9 C10 1.366(4) ?
C9 H9A 0.9300 ?
C10 C11 1.376(3) ?
C11 H11A 0.9300 ?

loop_
_geom_hbond_atom_site_label_D
_geom_hbond_atom_site_label_H
_geom_hbond_atom_site_label_A
_geom_hbond_site_symmetry_A
_geom_hbond_distance_DH
_geom_hbond_distance_HA
_geom_hbond_distance_DA
_geom_hbond_angle_DHA
_geom_hbond_publ_flag
N2 H2A Cl1 1_555 0.86 2.44 2.923(2) 116 yes
N2 H2A O1 1_555 0.86 1.88 2.616(3) 142 yes
C11 H11A S1 1_555 0.93 2.55 3.187(2) 126 yes
N1 H1A S1 3_545 0.86 2.62 3.457(2) 163 yes

loop_
_geom_torsion_atom_site_label_1
_geom_torsion_atom_site_label_2
_geom_torsion_atom_site_label_3
_geom_torsion_atom_site_label_4
_geom_torsion
C5 N1 C4 O1 0.8(3)
C5 N1 C4 C2 -177.49(19)
C1 C2 C4 O1 -87.8(3)
C3 C2 C4 O1 35.5(3)
C1 C2 C4 N1 90.5(2)
C3 C2 C4 N1 -146.2(2)
C6 N2 C5 N1 -179.19(18)
C6 N2 C5 S1 -0.7(3)
C4 N1 C5 N2 -1.2(3)
C4 N1 C5 S1 -179.87(16)
C5 N2 C6 C11 -16.6(3)
C5 N2 C6 C7 165.8(2)
C11 C6 C7 C8 2.0(3)
N2 C6 C7 C8 179.73(19)
C11 C6 C7 Cl1 -177.59(15)
N2 C6 C7 Cl1 0.2(2)
C6 C7 C8 C9 -1.1(3)
Cl1 C7 C8 C9 178.45(18)
C7 C8 C9 C10 -0.3(4)
C8 C9 C10 C11 0.9(4)
C8 C9 C10 Cl2 -178.77(19)
C9 C10 C11 C6 0.0(4)
Cl2 C10 C11 C6 179.65(16)
C7 C6 C11 C10 -1.4(3)
N2 C6 C11 C10 -179.0(2)

loop_
_cod_related_entry_id
_cod_related_entry_database
_cod_related_entry_code
1 ChemSpider 3965710
